data_4134201
loop_
_publ_author_name
'Fu, Yongping'
'Jiang, Xinyi'
'Li, Xiaotong'
'Traore, Boubacar'
'Spanopoulos, Ioannis'
'Katan, Claudine'
'Even, Jacky'
'Kanatzidis, Mercouri G.'
'Harel, Elad'

_publ_section_title
;
 Cation Engineering in Two-Dimensional Ruddlesden-Popper Lead Iodide
 Perovskites with Mixed Large A-Site Cations in the Cages.
;
_journal_issue 8
_journal_name_full 'Journal of the American Chemical Society'
_journal_page_first 4008
_journal_page_last 4021
_journal_paper_doi 10.1021/jacs.9b13587
_journal_volume 142
_journal_year 2020
_chemical_formula_sum 'C10 H36 I10 N4 Pb3'
_chemical_formula_weight 2103
_space_group_IT_number 9
_space_group_name_Hall 'C -2yc'
_space_group_name_H-M_alt 'C 1 c 1'
_symmetry_cell_setting monoclinic
_symmetry_Int_Tables_number 9
_symmetry_space_group_name_Hall 'C -2yc'
_symmetry_space_group_name_H-M 'C 1 c 1'
_cell_angle_alpha 90
_cell_angle_beta 90.002(9)
_cell_angle_gamma 90
_cell_formula_units_Z 4
_cell_length_a 52.209(6)
_cell_length_b 8.9061(6)
_cell_length_c 8.9400(11)
_cell_measurement_reflns_used 5212
_cell_measurement_temperature 293
_cell_measurement_theta_max 29.48
_cell_measurement_theta_min 2.22
_cell_volume 4156.9(8)
_computing_cell_refinement 'STOE X-AREA'
_computing_data_collection 'STOE X-AREA'
_computing_data_reduction 'STOE X-RED'
_computing_structure_refinement JANA2006
_computing_structure_solution JANA2006
_diffrn_ambient_temperature 293
_diffrn_detector 'image plate (34 cm diameter)'
_diffrn_detector_area_resol_mean 6.67
_diffrn_measured_fraction_theta_full 0.98
_diffrn_measured_fraction_theta_max 0.96
_diffrn_measurement_device 'four-circle diffractometer'
_diffrn_measurement_device_type 'IPDS Stoe'
_diffrn_measurement_method 'rotation method'
_diffrn_radiation_monochromator graphite
_diffrn_radiation_probe x-ray
_diffrn_radiation_source 'X-ray tube'
_diffrn_radiation_type 'Mo K\a'
_diffrn_radiation_wavelength 0.71073
_diffrn_reflns_av_R_equivalents 0.0539
_diffrn_reflns_av_unetI/netI 0.0319
_diffrn_reflns_limit_h_max 70
_diffrn_reflns_limit_h_min -71
_diffrn_reflns_limit_k_max 12
_diffrn_reflns_limit_k_min -12
_diffrn_reflns_limit_l_max 12
_diffrn_reflns_limit_l_min -12
_diffrn_reflns_number 18590
_diffrn_reflns_theta_full 28.85
_diffrn_reflns_theta_max 29.23
_diffrn_reflns_theta_min 1.56
_diffrn_source 'sealed X-ray tube, 12 x 0.4 mm long-fine focus'
_diffrn_source_current 40
_diffrn_source_power 2.00
_diffrn_source_voltage 50
_exptl_absorpt_coefficient_mu 19.535
_exptl_absorpt_correction_T_max 0.4699
_exptl_absorpt_correction_T_min 0.0299
_exptl_absorpt_correction_type numerical
_exptl_absorpt_process_details X-SHAPE
_exptl_crystal_colour red
_exptl_crystal_density_diffrn 3.3603
_exptl_crystal_description 'square plate'
_exptl_crystal_F_000 3600
_exptl_crystal_size_max 0.1805
_exptl_crystal_size_mid 0.1113
_exptl_crystal_size_min 0.0182
_refine_diff_density_max 7.09
_refine_diff_density_min -7.16
_refine_ls_abs_structure_details '  3340 of Friedel pairs used in the refinement'
_refine_ls_abs_structure_Flack 0.173(19)
_refine_ls_extinction_method none
_refine_ls_goodness_of_fit_gt 5.38
_refine_ls_goodness_of_fit_ref 4.78
_refine_ls_hydrogen_treatment constr
_refine_ls_number_constraints 156
_refine_ls_number_parameters 166
_refine_ls_number_reflns 7083
_refine_ls_number_restraints 16
_refine_ls_R_factor_all 0.1597
_refine_ls_R_factor_gt 0.1086
_refine_ls_shift/su_max 0.0486
_refine_ls_shift/su_mean 0.0022
_refine_ls_structure_factor_coef F
_refine_ls_weighting_details w=1/(\s^2^(F)+0.0001F^2^)
_refine_ls_weighting_scheme sigma
_refine_ls_wR_factor_gt 0.1095
_refine_ls_wR_factor_ref 0.1127
_reflns_number_gt 5324
_reflns_number_total 7083
_reflns_threshold_expression I>2\s(I)
_cod_data_source_file ja9b13587_si_004.cif
_cod_data_source_block I
_cod_depositor_comments
;
The following automatic conversions were performed:

data item '_diffrn_radiation_probe' value 'X-ray' was changed to
'x-ray' in accordance with the
/home/data/users/saulius/crontab/automatic-downloads/rss-feeds/ACS/lib/dictionaries/cif_core.dic
dictionary named 'cif_core.dic' version 2.4.2 last updated on
2011-04-26.

Automatic conversion script
Id: cif_fix_values 7556 2019-12-06 15:28:31Z antanas 

 Adding full bibliography for 4134198--4134201.cif.
;
_cod_database_code 4134201

loop_
_space_group_symop_id
_space_group_symop_operation_xyz
1 x,y,z
2 x,-y,z+1/2
3 x+1/2,y+1/2,z
4 x+1/2,-y+1/2,z+1/2

loop_
_atom_site_label
_atom_site_type_symbol
_atom_site_fract_x
_atom_site_fract_y
_atom_site_fract_z
_atom_site_adp_type
_atom_site_U_iso_or_equiv
_atom_site_site_symmetry_multiplicity
_atom_site_occupancy
_atom_site_calc_flag
_atom_site_refinement_flags
_atom_site_disorder_assembly
_atom_site_disorder_group
Pb1 Pb 0.69709(6) 0.2490(5) 0.0434(5) Uani 0.0506(12) 4 1 d . . .
Pb2 Pb 0.82182(10) 0.2502(4) 0.0426(4) Uani 0.0483(4) 4 1 d . . .
Pb3 Pb 0.44679(6) 0.2502(4) 0.5492(4) Uani 0.0461(11) 4 1 d . . .
I5 I 0.82634(16) 0.5053(14) -0.1809(13) Uani 0.216(6) 4 1 d . . .
I9 I 0.82078(14) 0.0592(5) -0.2560(5) Uani 0.0551(11) 4 1 d . . .
I1 I 0.6988(3) 0.4979(14) -0.2042(9) Uani 0.139(6) 4 1 d . . .
I2 I 0.63888(13) 0.1989(13) -0.0084(8) Uani 0.131(4) 4 1 d . . .
I3 I 0.76065(15) 0.2594(10) 0.0306(13) Uani 0.086(3) 4 1 d . . .
I4 I 0.7017(3) -0.0036(13) -0.2008(10) Uani 0.127(5) 4 1 d . . .
I6 I 0.38252(13) 0.2660(12) 0.5428(12) Uani 0.105(3) 4 1 d . . .
I7 I 0.4468(3) 0.4955(13) 0.2955(9) Uani 0.137(6) 4 1 d . . .
I8 I 0.50386(12) 0.251(2) 0.562(3) Uani 0.213(7) 4 1 d . . .
I10 I 0.4458(3) -0.0002(12) 0.3037(10) Uani 0.172(7) 4 1 d . . .
N3 N 0.4932(6) -0.206(4) 0.585(5) Uiso 0.054(6) 4 1 d . . .
N4 N 0.6611(5) -0.212(4) 0.019(5) Uiso 0.052(6) 4 1 d . . .
N1 N 0.7488(8) 0.299(4) -0.417(4) Uiso 0.043(9) 4 1 d . . .
N2 N 0.3750(6) 0.189(4) 1.147(3) Uiso 0.026(6) 4 1 d . . .
C1 C 0.7664(8) 0.170(4) -0.452(6) Uiso 0.043(9) 4 1 d . . .
C3 C 0.3864(8) 0.126(4) 1.007(3) Uiso 0.026(6) 4 1 d . . .
C9 C 0.6385(6) -0.314(3) -0.001(6) Uiso 0.052(6) 4 1 d . . .
C6 C 0.5391(5) -0.211(3) 0.527(5) Uiso 0.054(6) 4 1 d . . .
C5 C 0.5145(5) -0.297(4) 0.517(5) Uiso 0.054(6) 4 1 d . . .
C12 C 0.5757(7) -0.373(6) -0.033(5) Uiso 0.052(6) 4 1 d . . .
C10 C 0.6149(5) -0.222(4) -0.027(5) Uiso 0.052(6) 4 1 d . . .
C11 C 0.5968(6) -0.306(5) -0.126(4) Uiso 0.052(6) 4 1 d . . .
C7 C 0.5610(6) -0.318(4) 0.548(4) Uiso 0.054(6) 4 1 d . . .
C8 C 0.5633(10) -0.358(6) 0.710(4) Uiso 0.054(6) 4 1 d . . .
H1n3 H 0.478579 -0.238443 0.550828 Uiso 0.0651 4 1 d . . .
H2n3 H 0.493587 -0.216213 0.681529 Uiso 0.0651 4 1 d . . .
H3n3 H 0.495159 -0.112386 0.561232 Uiso 0.0651 4 1 d . . .
H1n4 H 0.675127 -0.261578 0.001122 Uiso 0.0628 4 1 d . . .
H2n4 H 0.659926 -0.13723 -0.043911 Uiso 0.0628 4 1 d . . .
H3n4 H 0.661376 -0.177427 0.109643 Uiso 0.0628 4 1 d . . .
H1n1 H 0.736556 0.302029 -0.482966 Uiso 0.0518 4 1 d . . .
H2n1 H 0.742289 0.286167 -0.328421 Uiso 0.0518 4 1 d . . .
H3n1 H 0.757399 0.382357 -0.419442 Uiso 0.0518 4 1 d . . .
H1c1 H 0.758599 0.107126 -0.52672 Uiso 0.0518 4 1 d . . .
H2c1 H 0.782331 0.208402 -0.489817 Uiso 0.0518 4 1 d . . .
H3c1 H 0.76944 0.112799 -0.363287 Uiso 0.0518 4 1 d . . .
H1c3 H 0.391765 0.024541 1.023706 Uiso 0.0312 4 1 d . . .
H2c3 H 0.373913 0.128625 0.928154 Uiso 0.0312 4 1 d . . .
H3c3 H 0.400983 0.185758 0.97835 Uiso 0.0312 4 1 d . . .
H1c9 H 0.636316 -0.373456 0.087909 Uiso 0.0628 4 1 d . . .
H2c9 H 0.641295 -0.378572 -0.084946 Uiso 0.0628 4 1 d . . .
H1c6 H 0.53833 -0.143387 0.61103 Uiso 0.0651 4 1 d . . .
H2c6 H 0.541599 -0.154072 0.437042 Uiso 0.0651 4 1 d . . .
H1c5 H 0.510636 -0.316761 0.413592 Uiso 0.0651 4 1 d . . .
H2c5 H 0.516175 -0.390215 0.569632 Uiso 0.0651 4 1 d . . .
H1c12 H 0.559429 -0.343121 -0.073672 Uiso 0.0628 4 1 d . . .
H2c12 H 0.577015 -0.480463 -0.035182 Uiso 0.0628 4 1 d . . .
H3c12 H 0.577163 -0.337951 0.06774 Uiso 0.0628 4 1 d . . .
H1c10 H 0.606673 -0.201434 0.067444 Uiso 0.0628 4 1 d . . .
H2c10 H 0.619489 -0.128542 -0.073532 Uiso 0.0628 4 1 d . . .
H1c11 H 0.605912 -0.385124 -0.176359 Uiso 0.0628 4 1 d . . .
H2c11 H 0.589599 -0.23906 -0.198733 Uiso 0.0628 4 1 d . . .
H1c7 H 0.557858 -0.407148 0.490292 Uiso 0.0651 4 1 d . . .
H2c7 H 0.576547 -0.27155 0.514594 Uiso 0.0651 4 1 d . . .
H1c8 H 0.561013 -0.464641 0.721994 Uiso 0.0651 4 1 d . . .
H2c8 H 0.579956 -0.330188 0.745888 Uiso 0.0651 4 1 d . . .
H3c8 H 0.55042 -0.306077 0.766374 Uiso 0.0651 4 1 d . . .
H1n2 H 0.380542 0.138093 1.223965 Uiso 0.0312 4 1 d . . .
H2n2 H 0.379312 0.282538 1.15691 Uiso 0.0312 4 1 d . . .
H3n2 H 0.358351 0.181786 1.142935 Uiso 0.0312 4 1 d . . .

loop_
_atom_site_aniso_label
_atom_site_aniso_type_symbol
_atom_site_aniso_U_11
_atom_site_aniso_U_22
_atom_site_aniso_U_33
_atom_site_aniso_U_12
_atom_site_aniso_U_13
_atom_site_aniso_U_23
Pb1 Pb 0.062(2) 0.0465(19) 0.0436(19) -0.0046(18) -0.005(2) 0.0033(15)
Pb2 Pb 0.0573(8) 0.0422(6) 0.0454(7) -0.0018(19) -0.001(2) 0.0004(12)
Pb3 Pb 0.070(2) 0.0392(16) 0.0290(14) -0.0003(18) 0.001(2) -0.0001(13)
I5 I 0.111(7) 0.264(12) 0.273(12) -0.069(8) -0.110(8) 0.247(10)
I9 I 0.068(2) 0.0548(19) 0.0424(16) -0.028(3) 0.004(3) -0.018(2)
I1 I 0.281(17) 0.089(7) 0.046(4) -0.079(8) -0.009(6) 0.029(4)
I2 I 0.053(3) 0.272(12) 0.069(3) 0.007(5) -0.018(3) -0.087(5)
I3 I 0.061(4) 0.085(4) 0.113(7) 0.031(4) 0.000(4) -0.015(4)
I4 I 0.216(11) 0.089(7) 0.075(5) -0.066(7) 0.005(6) -0.061(5)
I6 I 0.043(3) 0.160(8) 0.114(6) 0.056(4) -0.016(4) -0.057(5)
I7 I 0.270(15) 0.078(6) 0.064(5) 0.063(8) -0.038(6) 0.029(4)
I8 I 0.042(3) 0.238(11) 0.361(19) -0.040(7) 0.001(9) 0.177(12)
I10 I 0.38(2) 0.049(4) 0.091(6) 0.061(8) 0.018(9) -0.048(4)

loop_
_atom_type_symbol
_atom_type_scat_dispersion_real
_atom_type_scat_dispersion_imag
_atom_type_scat_source
C 0.0034 0.0017 'International Tables Vol C tables 4.2.6.8 and 6.1.1.1'
H 0.0000 0.0000 'International Tables Vol C tables 4.2.6.8 and 6.1.1.1'
I -0.4384 1.8381 'International Tables Vol C tables 4.2.6.8 and 6.1.1.1'
N 0.0066 0.0034 'International Tables Vol C tables 4.2.6.8 and 6.1.1.1'
Pb -3.4030 10.1872 'International Tables Vol C tables 4.2.6.8 and 6.1.1.1'

loop_
_exptl_crystal_face_index_h
_exptl_crystal_face_index_k
_exptl_crystal_face_index_l
_exptl_crystal_face_perp_dist
? ? ? ?

loop_
_geom_angle_atom_site_label_1
_geom_angle_atom_site_label_2
_geom_angle_atom_site_label_3
_geom_angle_site_symmetry_1
_geom_angle_site_symmetry_2
_geom_angle_site_symmetry_3
_geom_angle
_geom_angle_publ_flag
I1 Pb1 I1 . . 2_565 89.9(3) ?
I1 Pb1 I2 . . . 91.4(4) ?
I1 Pb1 I3 . . . 85.8(4) ?
I1 Pb1 I4 . . . 90.8(3) ?
I1 Pb1 I4 . . 2_555 173.9(4) ?
I1 Pb1 I2 2_565 . . 103.5(4) ?
I1 Pb1 I3 2_565 . . 88.7(4) ?
I1 Pb1 I4 2_565 . . 174.0(4) ?
I1 Pb1 I4 2_565 . 2_555 88.5(3) ?
I2 Pb1 I3 . . . 167.5(3) ?
I2 Pb1 I4 . . . 82.4(3) ?
I2 Pb1 I4 . . 2_555 94.7(3) ?
I3 Pb1 I4 . . . 85.4(3) ?
I3 Pb1 I4 . . 2_555 88.2(3) ?
I4 Pb1 I4 . . 2_555 90.1(3) ?
I5 Pb2 I5 . . 2_565 89.6(3) ?
I5 Pb2 I9 . . . 81.3(3) ?
I5 Pb2 I9 . . 2_555 171.1(3) ?
I5 Pb2 I3 . . . 92.1(3) ?
I5 Pb2 I6 . . 4_554 87.5(3) ?
I5 Pb2 I9 2_565 . . 170.6(3) ?
I5 Pb2 I9 2_565 . 2_555 98.3(2) ?
I5 Pb2 I3 2_565 . . 94.6(3) ?
I5 Pb2 I6 2_565 . 4_554 87.6(3) ?
I9 Pb2 I9 . . 2_555 90.63(15) ?
I9 Pb2 I3 . . . 88.2(3) ?
I9 Pb2 I6 . . 4_554 89.6(3) ?
I9 Pb2 I3 2_555 . . 91.3(2) ?
I9 Pb2 I6 2_555 . 4_554 88.7(3) ?
I3 Pb2 I6 . . 4_554 177.8(3) ?
I6 Pb3 I7 . . . 87.7(3) ?
I6 Pb3 I7 . . 2_565 89.0(3) ?
I6 Pb3 I8 . . . 177.2(4) ?
I6 Pb3 I10 . . . 90.1(4) ?
I6 Pb3 I10 . . 2_555 91.5(4) ?
I7 Pb3 I7 . . 2_565 90.3(3) ?
I7 Pb3 I8 . . . 91.5(5) ?
I7 Pb3 I10 . . . 89.4(3) ?
I7 Pb3 I10 . . 2_555 179.0(4) ?
I7 Pb3 I8 2_565 . . 88.4(5) ?
I7 Pb3 I10 2_565 . . 179.0(4) ?
I7 Pb3 I10 2_565 . 2_555 90.2(3) ?
I8 Pb3 I10 . . . 92.5(5) ?
I8 Pb3 I10 . . 2_555 89.4(5) ?
I10 Pb3 I10 . . 2_555 90.1(3) ?
Pb2 I5 Pb2 . . 2_564 168.7(4) ?
Pb2 I5 N2 . . 3_554 83.0(5) ?
Pb2 I5 N2 . . 4_553 88.6(6) ?
Pb2 I5 N2 2_564 . 3_554 108.0(5) ?
Pb2 I5 N2 2_564 . 4_553 92.9(6) ?
N2 I5 N2 3_554 . 4_553 93.5(7) ?
Pb2 I9 Pb2 . . 2_554 155.61(19) ?
Pb2 I9 N2 . . 4_553 81.8(5) ?
Pb2 I9 N2 2_554 . 4_553 111.5(5) ?
Pb1 I1 Pb1 . . 2_564 176.8(6) ?
Pb1 I1 N4 . . 1_565 95.5(7) ?
Pb1 I1 N4 . . 2_554 88.5(6) ?
Pb1 I1 N1 . . . 92.5(6) ?
Pb1 I1 N1 . . 2_565 83.6(6) ?
Pb1 I1 N4 2_564 . 1_565 82.9(7) ?
Pb1 I1 N4 2_564 . 2_554 89.9(6) ?
Pb1 I1 N1 2_564 . . 89.7(6) ?
Pb1 I1 N1 2_564 . 2_565 98.6(6) ?
N4 I1 N4 1_565 . 2_554 119.6(7) ?
N4 I1 N1 1_565 . . 164.2(8) ?
N4 I1 N1 1_565 . 2_565 72.6(7) ?
N4 I1 N1 2_554 . . 74.1(7) ?
N4 I1 N1 2_554 . 2_565 166.1(8) ?
N1 I1 N1 . . 2_565 94.9(9) ?
Pb1 I2 N4 . . . 80.3(5) ?
Pb1 I3 Pb2 . . . 175.0(4) ?
Pb1 I3 N1 . . . 83.4(6) ?
Pb1 I3 N1 . . 2_565 82.5(6) ?
Pb2 I3 N1 . . . 100.8(6) ?
Pb2 I3 N1 . . 2_565 100.1(6) ?
N1 I3 N1 . . 2_565 90.4(7) ?
Pb1 I4 Pb1 . . 2_554 171.1(5) ?
Pb1 I4 N4 . . . 86.7(7) ?
Pb1 I4 N4 . . 2_554 93.1(7) ?
Pb1 I4 N1 . . . 84.5(6) ?
Pb1 I4 N4 2_554 . . 89.6(7) ?
Pb1 I4 N4 2_554 . 2_554 80.2(6) ?
Pb1 I4 N1 2_554 . . 99.0(6) ?
N4 I4 N4 . . 2_554 107.8(8) ?
N4 I4 N1 . . . 171.2(9) ?
N4 I4 N1 2_554 . . 72.2(7) ?
Pb2 I6 Pb3 4_455 . . 174.9(4) ?
Pb2 I6 N2 4_455 . 1_554 83.2(6) ?
Pb2 I6 N2 4_455 . 2_554 82.0(5) ?
Pb3 I6 N2 . . 1_554 96.7(6) ?
Pb3 I6 N2 . . 2_554 92.9(5) ?
N2 I6 N2 1_554 . 2_554 91.4(7) ?
Pb3 I7 Pb3 . . 2_564 178.1(4) ?
Pb3 I7 N3 . . 2_554 83.9(7) ?
Pb3 I7 N3 2_564 . 2_554 97.6(6) ?
Pb3 I8 N3 . . . 82.2(5) ?
Pb3 I10 Pb3 . . 2_554 177.9(6) ?
Pb3 I10 N3 . . . 82.9(6) ?
Pb3 I10 N3 . . 2_554 90.3(7) ?
Pb3 I10 N3 2_554 . . 96.8(7) ?
Pb3 I10 N3 2_554 . 2_554 87.6(7) ?
N3 I10 N3 . . 2_554 98.6(9) ?
I7 N3 I8 2_555 . . 137.8(10) ?
I7 N3 I10 2_555 . . 102.6(7) ?
I7 N3 I10 2_555 . 2_555 70.3(7) ?
I7 N3 C5 2_555 . . 107(2) ?
I7 N3 H1n3 2_555 . . 54.71 ?
I7 N3 H2n3 2_555 . . 58.78 ?
I7 N3 H3n3 2_555 . . 143.43 ?
I8 N3 I10 . . . 66.1(7) ?
I8 N3 I10 . . 2_555 67.6(7) ?
I8 N3 C5 . . . 114(2) ?
I8 N3 H1n3 . . . 115.15 ?
I8 N3 H2n3 . . . 98.32 ?
I8 N3 H3n3 . . . 11.16 ?
I10 N3 I10 . . 2_555 71.6(6) ?
I10 N3 C5 . . . 117(3) ?
I10 N3 H1n3 . . . 52.01 ?
I10 N3 H2n3 . . . 133.51 ?
I10 N3 H3n3 . . . 58.32 ?
I10 N3 C5 2_555 . . 171(3) ?
I10 N3 H1n3 2_555 . . 75.91 ?
I10 N3 H2n3 2_555 . . 62.1 ?
I10 N3 H3n3 2_555 . . 73.9 ?
C5 N3 H1n3 . . . 109.47 ?
C5 N3 H2n3 . . . 109.47 ?
C5 N3 H3n3 . . . 109.47 ?
H1n3 N3 H2n3 . . . 109.48 ?
H1n3 N3 H3n3 . . . 109.48 ?
H2n3 N3 H3n3 . . . 109.47 ?
I1 N4 I1 1_545 . 2_555 69.1(6) ?
I1 N4 I2 1_545 . . 140.2(12) ?
I1 N4 I4 1_545 . . 75.5(7) ?
I1 N4 I4 1_545 . 2_555 113.6(7) ?
I1 N4 C9 1_545 . . 86(2) ?
I1 N4 H1n4 1_545 . . 29.09 ?
I1 N4 H2n4 1_545 . . 102.63 ?
I1 N4 H3n4 1_545 . . 136 ?
I1 N4 I2 2_555 . . 141.4(11) ?
I1 N4 I4 2_555 . . 112.9(8) ?
I1 N4 I4 2_555 . 2_555 69.2(7) ?
I1 N4 C9 2_555 . . 94(2) ?
I1 N4 H1n4 2_555 . . 51.84 ?
I1 N4 H2n4 2_555 . . 154.77 ?
I1 N4 H3n4 2_555 . . 69.02 ?
I2 N4 I4 . . . 68.7(7) ?
I2 N4 I4 . . 2_555 74.3(7) ?
I2 N4 C9 . . . 109.4(18) ?
I2 N4 H1n4 . . . 136.67 ?
I2 N4 H2n4 . . . 38.02 ?
I2 N4 H3n4 . . . 74.27 ?
I4 N4 I4 . . 2_555 76.2(7) ?
I4 N4 C9 . . . 138(3) ?
I4 N4 H1n4 . . . 69.72 ?
I4 N4 H2n4 . . . 42.6 ?
I4 N4 H3n4 . . . 109.55 ?
I4 N4 C9 2_555 . . 145(3) ?
I4 N4 H1n4 2_555 . . 84.64 ?
I4 N4 H2n4 2_555 . . 94.45 ?
I4 N4 H3n4 2_555 . . 36.46 ?
C9 N4 H1n4 . . . 109.48 ?
C9 N4 H2n4 . . . 109.48 ?
C9 N4 H3n4 . . . 109.48 ?
H1n4 N4 H2n4 . . . 109.46 ?
H1n4 N4 H3n4 . . . 109.46 ?
H2n4 N4 H3n4 . . . 109.47 ?
I1 N1 I1 . . 2_564 70.0(7) ?
I1 N1 I3 . . . 69.0(7) ?
I1 N1 I3 . . 2_564 72.4(6) ?
I1 N1 I4 . . . 69.5(7) ?
I1 N1 C1 . . . 155(3) ?
I1 N1 H1n1 . . . 79.16 ?
I1 N1 H2n1 . . . 46.69 ?
I1 N1 H3n1 . . . 88.01 ?
I1 N1 I3 2_564 . . 138.9(10) ?
I1 N1 I3 2_564 . 2_564 65.8(6) ?
I1 N1 I4 2_564 . . 101.7(9) ?
I1 N1 C1 2_564 . . 127(3) ?
I1 N1 H1n1 2_564 . . 24.42 ?
I1 N1 H2n1 2_564 . . 112.29 ?
I1 N1 H3n1 2_564 . . 86.25 ?
I3 N1 I3 . . 2_564 100.1(8) ?
I3 N1 I4 . . . 64.7(6) ?
I3 N1 C1 . . . 93(3) ?
I3 N1 H1n1 . . . 141.37 ?
I3 N1 H2n1 . . . 31.91 ?
I3 N1 H3n1 . . . 91.09 ?
I3 N1 I4 2_564 . . 141.8(10) ?
I3 N1 C1 2_564 . . 129(2) ?
I3 N1 H1n1 2_564 . . 90.04 ?
I3 N1 H2n1 2_564 . . 106.99 ?
I3 N1 H3n1 2_564 . . 22.68 ?
I4 N1 C1 . . . 88(2) ?
I4 N1 H1n1 . . . 84.32 ?
I4 N1 H2n1 . . . 41.96 ?
I4 N1 H3n1 . . . 151.29 ?
C1 N1 H1n1 . . . 109.47 ?
C1 N1 H2n1 . . . 109.47 ?
C1 N1 H3n1 . . . 109.46 ?
H1n1 N1 H2n1 . . . 109.48 ?
H1n1 N1 H3n1 . . . 109.48 ?
H2n1 N1 H3n1 . . . 109.47 ?
I5 N2 I5 3_446 . 4_456 70.8(6) ?
I5 N2 I9 3_446 . 4_456 86.4(7) ?
I5 N2 I6 3_446 . 1_556 145.0(9) ?
I5 N2 I6 3_446 . 2_555 61.6(5) ?
I5 N2 C3 3_446 . . 60.8(19) ?
I5 N2 H1n2 3_446 . . 123.33 ?
I5 N2 H2n2 3_446 . . 126.75 ?
I5 N2 H3n2 3_446 . . 48.68 ?
I5 N2 I9 4_456 . 4_456 68.7(6) ?
I5 N2 I6 4_456 . 1_556 74.9(6) ?
I5 N2 I6 4_456 . 2_555 71.4(7) ?
I5 N2 C3 4_456 . . 119(2) ?
I5 N2 H1n2 4_456 . . 68.61 ?
I5 N2 H2n2 4_456 . . 129.29 ?
I5 N2 H3n2 4_456 . . 41.25 ?
I9 N2 I6 4_456 . 1_556 75.0(6) ?
I9 N2 I6 4_456 . 2_555 135.3(9) ?
I9 N2 C3 4_456 . . 136(2) ?
I9 N2 H1n2 4_456 . . 112.7 ?
I9 N2 H2n2 4_456 . . 66.17 ?
I9 N2 H3n2 4_456 . . 45.15 ?
I6 N2 I6 1_556 . 2_555 113.1(8) ?
I6 N2 C3 1_556 . . 148(2) ?
I6 N2 H1n2 1_556 . . 45.11 ?
I6 N2 H2n2 1_556 . . 72.17 ?
I6 N2 H3n2 1_556 . . 99.61 ?
I6 N2 C3 2_555 . . 54.2(18) ?
I6 N2 H1n2 2_555 . . 69 ?
I6 N2 H2n2 2_555 . . 158.2 ?
I6 N2 H3n2 2_555 . . 90.86 ?
C3 N2 H1n2 . . . 109.47 ?
C3 N2 H2n2 . . . 109.47 ?
C3 N2 H3n2 . . . 109.47 ?
H1n2 N2 H2n2 . . . 109.46 ?
H1n2 N2 H3n2 . . . 109.48 ?
H2n2 N2 H3n2 . . . 109.48 ?
N1 C1 H1c1 . . . 109.48 ?
N1 C1 H2c1 . . . 109.47 ?
N1 C1 H3c1 . . . 109.48 ?
H1c1 C1 H2c1 . . . 109.47 ?
H1c1 C1 H3c1 . . . 109.47 ?
H2c1 C1 H3c1 . . . 109.46 ?
N2 C3 H1c3 . . . 109.47 ?
N2 C3 H2c3 . . . 109.47 ?
N2 C3 H3c3 . . . 109.47 ?
H1c3 C3 H2c3 . . . 109.48 ?
H1c3 C3 H3c3 . . . 109.46 ?
H2c3 C3 H3c3 . . . 109.47 ?
N4 C9 C10 . . . 109(2) ?
N4 C9 H1c9 . . . 109.46 ?
N4 C9 H2c9 . . . 109.46 ?
C10 C9 H1c9 . . . 109.48 ?
C10 C9 H2c9 . . . 109.48 ?
H1c9 C9 H2c9 . . . 109.47 ?
C5 C6 C7 . . . 109(3) ?
C5 C6 H1c6 . . . 109.48 ?
C5 C6 H2c6 . . . 109.48 ?
C7 C6 H1c6 . . . 109.46 ?
C7 C6 H2c6 . . . 109.46 ?
H1c6 C6 H2c6 . . . 109.47 ?
N3 C5 C6 . . . 109(3) ?
N3 C5 H1c5 . . . 109.48 ?
N3 C5 H2c5 . . . 109.48 ?
C6 C5 H1c5 . . . 109.46 ?
C6 C5 H2c5 . . . 109.46 ?
H1c5 C5 H2c5 . . . 109.47 ?
C11 C12 H1c12 . . . 109.47 ?
C11 C12 H2c12 . . . 109.46 ?
C11 C12 H3c12 . . . 109.46 ?
H1c12 C12 H2c12 . . . 109.48 ?
H1c12 C12 H3c12 . . . 109.48 ?
H2c12 C12 H3c12 . . . 109.47 ?
C9 C10 C11 . . . 109(3) ?
C9 C10 H1c10 . . . 109.46 ?
C9 C10 H2c10 . . . 109.46 ?
C11 C10 H1c10 . . . 109.48 ?
C11 C10 H2c10 . . . 109.48 ?
H1c10 C10 H2c10 . . . 109.47 ?
C12 C11 C10 . . . 109(3) ?
C12 C11 H1c11 . . . 109.48 ?
C12 C11 H2c11 . . . 109.48 ?
C10 C11 H1c11 . . . 109.47 ?
C10 C11 H2c11 . . . 109.47 ?
H1c11 C11 H2c11 . . . 109.47 ?
C6 C7 C8 . . . 109(3) ?
C6 C7 H1c7 . . . 109.48 ?
C6 C7 H2c7 . . . 109.48 ?
C8 C7 H1c7 . . . 109.47 ?
C8 C7 H2c7 . . . 109.47 ?
H1c7 C7 H2c7 . . . 109.47 ?
C7 C8 H1c8 . . . 109.47 ?
C7 C8 H2c8 . . . 109.47 ?
C7 C8 H3c8 . . . 109.48 ?
H1c8 C8 H2c8 . . . 109.46 ?
H1c8 C8 H3c8 . . . 109.48 ?
H2c8 C8 H3c8 . . . 109.47 ?

loop_
_geom_bond_atom_site_label_1
_geom_bond_atom_site_label_2
_geom_bond_site_symmetry_1
_geom_bond_site_symmetry_2
_geom_bond_distance
_geom_bond_publ_flag
Pb1 I1 . . 3.134(11) ?
Pb1 I1 . 2_565 3.190(11) ?
Pb1 I2 . . 3.106(8) ?
Pb1 I3 . . 3.322(8) ?
Pb1 I4 . . 3.144(11) ?
Pb1 I4 . 2_555 3.172(11) ?
Pb2 I5 . . 3.035(12) ?
Pb2 I5 . 2_565 3.302(12) ?
Pb2 I9 . . 3.166(6) ?
Pb2 I9 . 2_555 3.292(6) ?
Pb2 I3 . . 3.196(9) ?
Pb2 I6 . 4_554 3.172(9) ?
Pb3 I6 . . 3.359(7) ?
Pb3 I7 . . 3.149(11) ?
Pb3 I7 . 2_565 3.159(11) ?
Pb3 I8 . . 2.982(7) ?
Pb3 I10 . . 3.130(11) ?
Pb3 I10 . 2_555 3.184(11) ?
I5 N2 . 3_554 4.21(3) ?
I5 N2 . 4_553 3.43(3) ?
I9 N2 . 4_553 3.71(3) ?
I1 N4 . 1_565 3.81(4) ?
I1 N4 . 2_554 4.06(4) ?
I1 N1 . . 3.69(4) ?
I1 N1 . 2_565 4.09(4) ?
I2 N4 . . 3.84(4) ?
I3 N1 . . 4.06(4) ?
I3 N1 . 2_565 4.01(3) ?
I4 N4 . . 3.43(4) ?
I4 N4 . 2_554 3.80(4) ?
I4 N1 . . 4.13(4) ?
I6 N2 . 1_554 3.62(3) ?
I6 N2 . 2_554 4.17(4) ?
I7 N3 . 2_554 4.01(4) ?
I8 N3 . . 4.12(4) ?
I10 N3 . . 3.98(4) ?
I10 N3 . 2_554 3.65(4) ?
N3 C5 . . 1.50(5) ?
N3 H1n3 . . 0.8699 ?
N3 H2n3 . . 0.87 ?
N3 H3n3 . . 0.87 ?
N4 C9 . . 1.50(4) ?
N4 H1n4 . . 0.8701 ?
N4 H2n4 . . 0.87 ?
N4 H3n4 . . 0.87 ?
N1 C1 . . 1.50(5) ?
N1 H1n1 . . 0.8699 ?
N1 H2n1 . . 0.87 ?
N1 H3n1 . . 0.8701 ?
N2 C3 . . 1.50(5) ?
N2 H1n2 . . 0.8701 ?
N2 H2n2 . . 0.87 ?
N2 H3n2 . . 0.8699 ?
C1 H1c1 . . 0.9599 ?
C1 H2c1 . . 0.9601 ?
C1 H3c1 . . 0.96 ?
C3 H1c3 . . 0.96 ?
C3 H2c3 . . 0.9599 ?
C3 H3c3 . . 0.9601 ?
C9 C10 . . 1.50(4) ?
C9 H1c9 . . 0.96 ?
C9 H2c9 . . 0.96 ?
C6 C5 . . 1.50(4) ?
C6 C7 . . 1.50(4) ?
C6 H1c6 . . 0.96 ?
C6 H2c6 . . 0.96 ?
C5 H1c5 . . 0.96 ?
C5 H2c5 . . 0.96 ?
C12 C11 . . 1.50(6) ?
C12 H1c12 . . 0.9598 ?
C12 H2c12 . . 0.96 ?
C12 H3c12 . . 0.96 ?
C10 C11 . . 1.50(5) ?
C10 H1c10 . . 0.9599 ?
C10 H2c10 . . 0.96 ?
C11 H1c11 . . 0.9601 ?
C11 H2c11 . . 0.9599 ?
C7 C8 . . 1.50(5) ?
C7 H1c7 . . 0.96 ?
C7 H2c7 . . 0.9601 ?
C8 H1c8 . . 0.96 ?
C8 H2c8 . . 0.9601 ?
C8 H3c8 . . 0.9599 ?

loop_
_geom_hbond_atom_site_label_D
_geom_hbond_atom_site_label_H
_geom_hbond_atom_site_label_A
_geom_hbond_site_symmetry_D
_geom_hbond_site_symmetry_H
_geom_hbond_site_symmetry_A
_geom_hbond_distance_DH
_geom_hbond_distance_HA
_geom_hbond_distance_DA
_geom_hbond_angle_DHA
_geom_hbond_publ_flag
C12 H1c12 C8 . . 1_554 0.96 1.95 2.39(6) 105.11 ?
C12 H2c12 C7 . . 2_544 0.96 2.12 2.95(6) 144.31 ?
C11 H2c11 C8 . . 1_554 0.96 1.92 2.33(6) 102.81 ?
C7 H1c7 C12 . . 2_545 0.96 2.18 2.95(6) 136.39 ?
C8 H2c8 C12 . . 1_556 0.96 2.02 2.39(6) 100.14 ?
C8 H2c8 C11 . . 1_556 0.96 1.46 2.33(6) 147.69 ?

loop_
_geom_torsion_atom_site_label_1
_geom_torsion_atom_site_label_2
_geom_torsion_atom_site_label_3
_geom_torsion_atom_site_label_4
_geom_torsion_site_symmetry_1
_geom_torsion_site_symmetry_2
_geom_torsion_site_symmetry_3
_geom_torsion_site_symmetry_4
_geom_torsion
_geom_torsion_publ_flag
? ? ? ? ? ? ? ? ? ?

loop_
_twin_individual_id
_twin_individual_mass_fraction_refined
_twin_individual_twin_matrix_11
_twin_individual_twin_matrix_12
_twin_individual_twin_matrix_13
_twin_individual_twin_matrix_21
_twin_individual_twin_matrix_22
_twin_individual_twin_matrix_23
_twin_individual_twin_matrix_31
_twin_individual_twin_matrix_32
_twin_individual_twin_matrix_33
1 0.33(2) 1 0 0 0 1 0 0 0 1
2 0.495(4) 1 0 0 0 -1 0 0 0 -1
3 0.173(19) -1 0 0 0 -1 0 0 0 -1

loop_
_restr_distance_atom_site_label_1
_restr_distance_site_symmetry_1
_restr_distance_atom_site_label_2
_restr_distance_site_symmetry_2
_restr_distance_target
_restr_distance_target_weight_param
N1 . C1 . 1.5 0.001
N2 . C3 . 1.5 0.001
N3 . C5 . 1.5 0.001
C5 . C6 . 1.5 0.001
C6 . C7 . 1.5 0.001
C7 . C8 . 1.5 0.001
N4 . C9 . 1.5 0.001
C9 . C10 . 1.5 0.001
C10 . C11 . 1.5 0.001
C11 . C12 . 1.5 0.001

loop_
_restr_angle_atom_site_label_1
_restr_angle_site_symmetry_1
_restr_angle_atom_site_label_2
_restr_angle_site_symmetry_2
_restr_angle_atom_site_label_3
_restr_angle_site_symmetry_3
_restr_angle_target
_restr_angle_target_weight_param
N3 . C5 . C6 . 109.47 0.01
C5 . C6 . C7 . 109.47 0.01
C6 . C7 . C8 . 109.47 0.01
N4 . C9 . C10 . 109.47 0.01
C9 . C10 . C11 . 109.47 0.01
C10 . C11 . C12 . 109.47 0.01

loop_
_restr_torsion_atom_site_label_1
_restr_torsion_site_symmetry_1
_restr_torsion_atom_site_label_2
_restr_torsion_site_symmetry_2
_restr_torsion_atom_site_label_3
_restr_torsion_site_symmetry_3
_restr_torsion_atom_site_label_4
_restr_torsion_site_symmetry_4
_restr_torsion_angle_target
_restr_torsion_weight_param
? ? ? ? ? ? ? ? ? ?

loop_
_restr_equal_distance_atom_site_label_1
_restr_equal_distance_site_symmetry_1
_restr_equal_distance_atom_site_label_2
_restr_equal_distance_site_symmetry_2
_restr_equal_distance_class_class_id
_restr_equal_distance_class_target_weight_param
? ? ? ? ? ?

loop_
_restr_equal_angle_atom_site_label_1
_restr_equal_angle_site_symmetry_1
_restr_equal_angle_atom_site_label_2
_restr_equal_angle_site_symmetry_2
_restr_equal_angle_atom_site_label_3
_restr_equal_angle_site_symmetry_3
_restr_equal_angle_class_class_id
_restr_equal_angle_class_target_weight_param
? ? ? ? ? ? ? ?

loop_
_restr_equal_torsion_atom_site_label_1
_restr_equal_torsion_site_symmetry_1
_restr_equal_torsion_atom_site_label_2
_restr_equal_torsion_site_symmetry_2
_restr_equal_torsion_atom_site_label_3
_restr_equal_torsion_site_symmetry_3
_restr_equal_torsion_atom_site_label_4
_restr_equal_torsion_site_symmetry_4
_restr_equal_torsion_class_class_id
_restr_equal_torsion_class_target_weight_param
? ? ? ? ? ? ? ? ? ?

loop_
_jana_atom_site_adp_c_label
_jana_atom_site_adp_c_type_symbol
_jana_atom_site_adp_c_111
_jana_atom_site_adp_c_112
_jana_atom_site_adp_c_113
_jana_atom_site_adp_c_122
_jana_atom_site_adp_c_123
_jana_atom_site_adp_c_133
_jana_atom_site_adp_c_222
_jana_atom_site_adp_c_223
_jana_atom_site_adp_c_233
_jana_atom_site_adp_c_333
? ? ? ? ? ? ? ? ? ? ? ?

loop_
_jana_atom_site_adp_d_label
_jana_atom_site_adp_d_type_symbol
_jana_atom_site_adp_d_1111
_jana_atom_site_adp_d_1112
_jana_atom_site_adp_d_1113
_jana_atom_site_adp_d_1122
_jana_atom_site_adp_d_1123
_jana_atom_site_adp_d_1133
_jana_atom_site_adp_d_1222
_jana_atom_site_adp_d_1223
_jana_atom_site_adp_d_1233
_jana_atom_site_adp_d_1333
_jana_atom_site_adp_d_2222
_jana_atom_site_adp_d_2223
_jana_atom_site_adp_d_2233
_jana_atom_site_adp_d_2333
_jana_atom_site_adp_d_3333
? ? ? ? ? ? ? ? ? ? ? ? ? ? ? ? ?

loop_
_jana_atom_site_adp_e_label
_jana_atom_site_adp_e_type_symbol
_jana_atom_site_adp_e_11111
_jana_atom_site_adp_e_11112
_jana_atom_site_adp_e_11113
_jana_atom_site_adp_e_11122
_jana_atom_site_adp_e_11123
_jana_atom_site_adp_e_11133
_jana_atom_site_adp_e_11222
_jana_atom_site_adp_e_11223
_jana_atom_site_adp_e_11233
_jana_atom_site_adp_e_11333
_jana_atom_site_adp_e_12222
_jana_atom_site_adp_e_12223
_jana_atom_site_adp_e_12233
_jana_atom_site_adp_e_12333
_jana_atom_site_adp_e_13333
_jana_atom_site_adp_e_22222
_jana_atom_site_adp_e_22223
_jana_atom_site_adp_e_22233
_jana_atom_site_adp_e_22333
_jana_atom_site_adp_e_23333
_jana_atom_site_adp_e_33333
? ? ? ? ? ? ? ? ? ? ? ? ? ? ? ? ? ? ? ? ? ? ?

loop_
_jana_atom_site_adp_f_label
_jana_atom_site_adp_f_type_symbol
_jana_atom_site_adp_f_111111
_jana_atom_site_adp_f_111112
_jana_atom_site_adp_f_111113
_jana_atom_site_adp_f_111122
_jana_atom_site_adp_f_111123
_jana_atom_site_adp_f_111133
_jana_atom_site_adp_f_111222
_jana_atom_site_adp_f_111223
_jana_atom_site_adp_f_111233
_jana_atom_site_adp_f_111333
_jana_atom_site_adp_f_112222
_jana_atom_site_adp_f_112223
_jana_atom_site_adp_f_112233
_jana_atom_site_adp_f_112333
_jana_atom_site_adp_f_113333
_jana_atom_site_adp_f_122222
_jana_atom_site_adp_f_122223
_jana_atom_site_adp_f_122233
_jana_atom_site_adp_f_122333
_jana_atom_site_adp_f_123333
_jana_atom_site_adp_f_133333
_jana_atom_site_adp_f_222222
_jana_atom_site_adp_f_222223
_jana_atom_site_adp_f_222233
_jana_atom_site_adp_f_222333
_jana_atom_site_adp_f_223333
_jana_atom_site_adp_f_233333
_jana_atom_site_adp_f_333333
? ? ? ? ? ? ? ? ? ? ? ? ? ? ? ? ? ? ? ? ? ? ? ? ? ? ? ? ? ?
